data_7062847
loop_
_publ_author_name
'Korchagin, D. V.'
'Ivakhnenko, E. P.'
'Demidov, O. P.'
'Knyazev, P. A.'
'Efimov, N. N.'
'Morgunov, R. B.'
'Starikov, A. G.'
'Palii, A. V.'
'Minkin, V. I.'
'Aldoshin, S. M.'

_publ_section_title
;
 Field-assisted slow relaxation of magnetization in Cu(ii) complexes with
 pentaheterocyclic triphenodioxazine ligands: the quasi-one-dimensional
 versus the binuclear case
;
_journal_issue 46
_journal_name_full 'New Journal of Chemistry'
_journal_page_first 21353
_journal_page_last 21360
_journal_paper_doi 10.1039/D3NJ04614A
_journal_volume 47
_journal_year 2023
_chemical_formula_moiety 'C54 H46 Cu2 F24 N2 O10'
_chemical_formula_sum 'C54 H46 Cu2 F24 N2 O10'
_chemical_formula_weight 1466.01
_space_group_crystal_system triclinic
_space_group_IT_number 2
_space_group_name_Hall '-P 1'
_space_group_name_H-M_alt 'P -1'
_atom_sites_solution_hydrogens geom
_atom_sites_solution_primary dual
_audit_creation_date 2022-02-09
_audit_creation_method
;
Olex2 1.5
(compiled 2021.08.20 svn.r13c46975 for OlexSys, GUI svn.r6396)
;
_audit_update_record
;
2023-09-20 deposited with the CCDC.	2023-10-30 downloaded from the CCDC.
;
_cell_angle_alpha 99.681(4)
_cell_angle_beta 103.799(4)
_cell_angle_gamma 107.618(4)
_cell_formula_units_Z 1
_cell_length_a 9.3736(5)
_cell_length_b 13.0106(6)
_cell_length_c 13.5156(7)
_cell_measurement_reflns_used 11307
_cell_measurement_temperature 100.00(10)
_cell_measurement_theta_max 76.0110
_cell_measurement_theta_min 4.3020
_cell_volume 1473.32(14)
_computing_cell_refinement 'CrysAlisPro 1.171.41.93a (Rigaku OD, 2020)'
_computing_data_collection 'CrysAlisPro 1.171.41.93a (Rigaku OD, 2020)'
_computing_data_reduction 'CrysAlisPro 1.171.41.93a (Rigaku OD, 2020)'
_computing_molecular_graphics 'Olex2 1.5 (Dolomanov et al., 2009)'
_computing_publication_material 'Olex2 1.5 (Dolomanov et al., 2009)'
_computing_structure_refinement 'SHELXL 2018/3 (Sheldrick, 2015)'
_computing_structure_solution 'SHELXT 2018/2 (Sheldrick, 2018)'
_diffrn_ambient_environment N~2~
_diffrn_ambient_temperature 100.00(10)
_diffrn_detector 'CCD plate'
_diffrn_detector_area_resol_mean 5.2529
_diffrn_detector_type AtlasS2
_diffrn_measured_fraction_theta_full 0.999
_diffrn_measured_fraction_theta_max 0.991
_diffrn_measurement_details
;
List of Runs (angles in degrees, time in seconds):

  # Type    Start    End  Width  t~exp~   \w     \q     \k     \f   Frames
#--------------------------------------------------------------------------
  1  \w    -65.00  33.00   1.00    1.00    --  -40.82  38.00-150.00   98
  2  \w   -129.00  47.00   1.00    1.00    --  -40.82   0.00   0.00  176
  3  \w      6.00  82.00   1.00    1.00    --   40.82 -99.00   0.00   76
  4  \w      7.00  42.00   1.00    1.00    --   40.82  82.00 -47.90   35
  5  \w      8.00  42.00   1.00    1.00    --   40.82  78.00-126.95   34
  6  \w      6.00  32.00   1.00    1.00    --   40.82  85.00 -86.06   26
  7  \w     27.00  97.00   1.00    1.00    --   40.82-125.00 120.00   70
  8  \w     84.00 178.00   1.00    3.03    --  112.00  30.00   0.00   94
  9  \w     84.00 178.00   1.00    3.03    --  112.00  30.00 -90.00   94
 10  \w     40.00 139.00   1.00    3.03    --  112.00 -52.00  57.88   99
 11  \w     39.00 138.00   1.00    3.03    --  112.00 -45.00-180.00   99
 12  \w     30.00 106.00   1.00    3.03    --  112.00 -95.00 150.00   76
 13  \w    103.00 178.00   1.00    3.03    --  112.00  77.00 150.00   75
 14  \w     30.00 106.00   1.00    3.03    --  112.00 -95.00 -60.00   76
 15  \w     30.00 106.00   1.00    3.03    --  112.00 -95.00  90.00   76
 16  \w    104.00 178.00   1.00    3.03    --  112.00 111.00-180.00   74
 17  \w     36.00 109.00   1.00    3.03    --  112.00-111.00  60.00   73
 18  \w     36.00 109.00   1.00    3.03    --  112.00-111.00-150.00   73
 19  \w     86.00 178.00   1.00    3.03    --  112.00  45.00-150.00   92
 20  \w     39.00 138.00   1.00    3.03    --  112.00 -45.00 -60.00   99
 21  \w    103.00 178.00   1.00    3.03    --  112.00  77.00-120.00   75
 22  \w     30.00 106.00   1.00    3.03    --  112.00 -95.00-120.00   76
 23  \w     84.00 178.00   1.00    3.03    --  112.00  30.00 120.00   94
 24  \w     83.00 178.00   1.00    3.03    --  112.00  61.00-180.00   95
 25  \w     30.00 106.00   1.00    3.03    --  112.00 -95.00 120.00   76
 26  \w     36.00 109.00   1.00    3.03    --  112.00-111.00 -60.00   73
 27  \w     36.00 109.00   1.00    3.03    --  112.00-111.00-120.00   73
 28  \w     39.00 138.00   1.00    3.03    --  112.00 -45.00-120.00   99
 29  \w     61.00 146.00   1.00    3.03    --  112.00 178.00-120.00   85
 30  \w     36.00 109.00   1.00    3.03    --  112.00-111.00   0.00   73
 31  \w     40.00 141.00   1.00    3.03    --  112.00 -61.00-180.00  101
 32  \w    104.00 178.00   1.00    3.03    --  112.00 111.00 120.00   74
 33  \w    103.00 178.00   1.00    3.03    --  112.00  77.00 120.00   75
 34  \w     61.00 146.00   1.00    3.03    --  112.00 178.00 150.00   85
 35  \w     83.00 136.00   1.00    3.03    --  112.00  61.00  60.00   53
;
_diffrn_measurement_device 'four-circle diffractometer'
_diffrn_measurement_device_type 'SuperNova, Dual, Cu at home/near, AtlasS2'
_diffrn_measurement_method '\w scans'
_diffrn_orient_matrix_type 'CrysAlisPro convention (1999,Acta A55,543-557)'
_diffrn_orient_matrix_UB_11 0.0062385000
_diffrn_orient_matrix_UB_12 0.0597972000
_diffrn_orient_matrix_UB_13 0.1103397000
_diffrn_orient_matrix_UB_21 0.1811399000
_diffrn_orient_matrix_UB_22 0.0449560000
_diffrn_orient_matrix_UB_23 0.0333257000
_diffrn_orient_matrix_UB_31 -0.0015935000
_diffrn_orient_matrix_UB_32 0.1046603000
_diffrn_orient_matrix_UB_33 -0.0385609000
_diffrn_radiation_monochromator mirror
_diffrn_radiation_probe x-ray
_diffrn_radiation_type 'Cu K\a'
_diffrn_radiation_wavelength 1.54184
_diffrn_reflns_av_R_equivalents 0.0589
_diffrn_reflns_av_unetI/netI 0.0412
_diffrn_reflns_Laue_measured_fraction_full 0.999
_diffrn_reflns_Laue_measured_fraction_max 0.991
_diffrn_reflns_limit_h_max 11
_diffrn_reflns_limit_h_min -11
_diffrn_reflns_limit_k_max 16
_diffrn_reflns_limit_k_min -13
_diffrn_reflns_limit_l_max 16
_diffrn_reflns_limit_l_min -17
_diffrn_reflns_number 24302
_diffrn_reflns_point_group_measured_fraction_full 0.999
_diffrn_reflns_point_group_measured_fraction_max 0.991
_diffrn_reflns_theta_full 67.684
_diffrn_reflns_theta_max 76.199
_diffrn_reflns_theta_min 3.487
_diffrn_source 'micro-focus sealed X-ray tube'
_diffrn_source_type 'SuperNova (Cu) X-ray Source'
_exptl_absorpt_coefficient_mu 2.115
_exptl_absorpt_correction_T_max 1.000
_exptl_absorpt_correction_T_min 0.707
_exptl_absorpt_correction_type gaussian
_exptl_absorpt_process_details
;
CrysAlisPro 1.171.41.93a (Rigaku Oxford Diffraction, 2020)
Numerical absorption correction based on gaussian integration over
a multifaceted crystal model
Empirical absorption correction using spherical harmonics,
implemented in SCALE3 ABSPACK scaling algorithm.
;
_exptl_crystal_colour 'dark violet'
_exptl_crystal_colour_modifier dark
_exptl_crystal_colour_primary violet
_exptl_crystal_density_diffrn 1.652
_exptl_crystal_description prism
_exptl_crystal_F_000 738
_exptl_crystal_size_max 0.235
_exptl_crystal_size_mid 0.168
_exptl_crystal_size_min 0.112
_refine_diff_density_max 0.936
_refine_diff_density_min -0.731
_refine_diff_density_rms 0.087
_refine_ls_extinction_method none
_refine_ls_goodness_of_fit_ref 1.028
_refine_ls_hydrogen_treatment constr
_refine_ls_matrix_type full
_refine_ls_number_parameters 421
_refine_ls_number_reflns 6115
_refine_ls_number_restraints 0
_refine_ls_restrained_S_all 1.028
_refine_ls_R_factor_all 0.0546
_refine_ls_R_factor_gt 0.0489
_refine_ls_shift/su_max 0.001
_refine_ls_shift/su_mean 0.000
_refine_ls_structure_factor_coef Fsqd
_refine_ls_weighting_details 'w=1/[\s^2^(Fo^2^)+(0.0897P)^2^+0.6085P] where P=(Fo^2^+2Fc^2^)/3'
_refine_ls_weighting_scheme calc
_refine_ls_wR_factor_gt 0.1291
_refine_ls_wR_factor_ref 0.1373
_reflns_Friedel_coverage 0.000
_reflns_number_gt 5381
_reflns_number_total 6115
_reflns_threshold_expression 'I > 2\s(I)'
_cod_data_source_file d3nj04614a2.cif
_cod_data_source_block ei_1502_autored
_cod_depositor_comments 'Adding full bibliography for 7062847--7062848.cif.'
_cod_database_code 7062847
_shelx_shelxl_version_number 2018/3
_chemical_oxdiff_formula 'C54 H46 Cu2 F24 N2 O10'
_shelx_space_group_comment
;
The symmetry employed for this shelxl refinement is uniquely defined
by the following loop, which should always be used as a source of
symmetry information in preference to the above space-group names.
They are only intended as comments.
;
_shelx_estimated_absorpt_t_max 0.798
_shelx_estimated_absorpt_t_min 0.636
_olex2_refinement_description
;
1. Fixed Uiso
 At 1.2 times of:
  All C(H) groups
 At 1.5 times of:
  All C(H,H,H) groups
2.a Aromatic/amide H refined with riding coordinates:
 C9(H9), C1(H1), C22(H22), C3(H3), C19(H19)
2.b Idealised Me refined as rotating group:
 C13(H13A,H13B,H13C), C15(H15A,H15B,H15C), C17(H17A,H17B,H17C), C16(H16A,H16B,
 H16C), C11(H11A,H11B,H11C), C12(H12A,H12B,H12C)
;
_olex2_submission_special_instructions 'No special instructions were received'
_oxdiff_exptl_absorpt_empirical_details
;
Empirical correction (ABSPACK) includes:
- Absorption correction using spherical harmonics
- Frame scaling
;
_oxdiff_exptl_absorpt_empirical_full_max 2.366
_oxdiff_exptl_absorpt_empirical_full_min 0.510

loop_
_space_group_symop_operation_xyz
'x, y, z'
'-x, -y, -z'

loop_
_atom_site_label
_atom_site_type_symbol
_atom_site_fract_x
_atom_site_fract_y
_atom_site_fract_z
_atom_site_U_iso_or_equiv
_atom_site_adp_type
_atom_site_occupancy
_atom_site_site_symmetry_order
_atom_site_calc_flag
_atom_site_refinement_flags_posn
_atom_site_refinement_flags_adp
_atom_site_refinement_flags_occupancy
_atom_site_disorder_assembly
_atom_site_disorder_group
Cu Cu 0.61022(3) 0.51795(2) 0.74389(2) 0.02196(12) Uani 1 1 d . . . . .
F10 F 0.51264(17) 0.35397(11) 0.38963(11) 0.0342(3) Uani 1 1 d . . . . .
F12 F 0.75764(18) 0.40949(12) 0.39948(12) 0.0359(3) Uani 1 1 d . . . . .
F11 F 0.66606(19) 0.28356(11) 0.47602(12) 0.0357(3) Uani 1 1 d . . . . .
O1 O 0.88303(17) 0.27356(11) 0.91512(12) 0.0225(3) Uani 1 1 d . . . . .
O2 O 0.59203(18) 0.43954(12) 0.60281(12) 0.0245(3) Uani 1 1 d . . . . .
F2 F 0.07984(18) 0.34152(15) 0.61603(13) 0.0469(4) Uani 1 1 d . . . . .
O4 O 0.61497(18) 0.61547(12) 0.87120(12) 0.0252(3) Uani 1 1 d . . . . .
F4 F 0.4220(2) 0.74509(15) 1.00495(13) 0.0482(4) Uani 1 1 d . . . . .
O5 O 0.80392(18) 0.63647(12) 0.75170(12) 0.0256(3) Uani 1 1 d . . . . .
F6 F 0.5628(2) 0.66353(14) 1.08387(12) 0.0439(4) Uani 1 1 d . . . . .
O3 O 0.38362(17) 0.43582(12) 0.71252(12) 0.0246(3) Uani 1 1 d . . . . .
F8 F 1.0062(2) 0.83254(12) 0.75408(15) 0.0472(4) Uani 1 1 d . . . . .
F1 F 0.09685(19) 0.30383(14) 0.76554(15) 0.0480(4) Uani 1 1 d . . . . .
F3 F 0.02834(18) 0.44053(15) 0.73632(16) 0.0509(4) Uani 1 1 d . . . . .
F7 F 1.0799(2) 0.75496(13) 0.63343(15) 0.0493(4) Uani 1 1 d . . . . .
F9 F 1.13704(19) 0.72642(15) 0.78663(16) 0.0524(4) Uani 1 1 d . . . . .
F5 F 0.6672(2) 0.79301(13) 1.01706(16) 0.0546(5) Uani 1 1 d . . . . .
N1 N 0.73129(19) 0.40956(13) 0.82767(13) 0.0194(3) Uani 1 1 d . . . . .
C9 C 1.0726(2) 0.42888(16) 1.04140(16) 0.0214(4) Uani 1 1 d . . . . .
H9 H 1.120695 0.380556 1.068474 0.026 Uiso 1 1 calc R U . . .
C7 C 0.8595(2) 0.45354(16) 0.91019(16) 0.0202(4) Uani 1 1 d . . . . .
C8 C 0.9404(2) 0.38591(16) 0.95727(16) 0.0206(4) Uani 1 1 d . . . . .
C5 C 0.7455(2) 0.22531(16) 0.83213(16) 0.0202(4) Uani 1 1 d . . . . .
C6 C 0.6723(2) 0.29335(16) 0.78816(16) 0.0205(4) Uani 1 1 d . . . . .
C21 C 0.6936(2) 0.46640(17) 0.55589(17) 0.0234(4) Uani 1 1 d . . . . .
C2 C 0.4645(2) 0.12707(17) 0.66670(16) 0.0230(4) Uani 1 1 d . . . . .
C20 C 0.4978(3) 0.61846(17) 0.89941(17) 0.0248(4) Uani 1 1 d . . . . .
C1 C 0.5311(2) 0.24237(16) 0.70520(16) 0.0213(4) Uani 1 1 d . . . . .
H1 H 0.479971 0.287515 0.674684 0.026 Uiso 1 1 calc R U . . .
C4 C 0.6839(2) 0.10846(16) 0.79653(17) 0.0228(4) Uani 1 1 d . . . . .
C10 C 0.3024(2) 0.07342(17) 0.58295(18) 0.0264(4) Uani 1 1 d . . . . .
C22 C 0.8296(3) 0.56039(18) 0.58700(18) 0.0269(4) Uani 1 1 d . . . . .
H22 H 0.894175 0.571530 0.542326 0.032 Uiso 1 1 calc R U . . .
C3 C 0.5428(2) 0.06310(16) 0.71394(17) 0.0239(4) Uani 1 1 d . . . . .
H3 H 0.497046 -0.015870 0.688182 0.029 Uiso 1 1 calc R U . . .
C26 C 0.6572(3) 0.37806(18) 0.45396(18) 0.0273(4) Uani 1 1 d . . . . .
C23 C 0.8723(2) 0.63832(17) 0.68267(17) 0.0246(4) Uani 1 1 d . . . . .
C19 C 0.3402(3) 0.54978(19) 0.85158(19) 0.0284(4) Uani 1 1 d . . . . .
H19 H 0.261959 0.562706 0.880100 0.034 Uiso 1 1 calc R U . . .
C18 C 0.2972(2) 0.46254(17) 0.76239(18) 0.0251(4) Uani 1 1 d . . . . .
C27 C 1.0259(3) 0.74024(19) 0.7142(2) 0.0314(5) Uani 1 1 d . . . . .
C25 C 0.5386(3) 0.70785(19) 1.00216(19) 0.0305(5) Uani 1 1 d . . . . .
C14 C 0.7638(3) 0.03529(17) 0.84809(18) 0.0290(5) Uani 1 1 d . . . . .
C13 C 0.2756(3) -0.0440(2) 0.5207(2) 0.0364(5) Uani 1 1 d . . . . .
H13A H 0.358309 -0.040636 0.487235 0.055 Uiso 1 1 calc R U . . .
H13B H 0.172740 -0.074021 0.466323 0.055 Uiso 1 1 calc R U . . .
H13C H 0.278752 -0.092552 0.568686 0.055 Uiso 1 1 calc R U . . .
C24 C 0.1228(3) 0.3865(2) 0.7185(2) 0.0306(5) Uani 1 1 d . . . . .
C15 C 0.6705(3) -0.08998(18) 0.7953(2) 0.0360(5) Uani 1 1 d . . . . .
H15A H 0.564844 -0.109634 0.802924 0.054 Uiso 1 1 calc R U . . .
H15B H 0.725094 -0.134295 0.829212 0.054 Uiso 1 1 calc R U . . .
H15C H 0.662139 -0.105611 0.720220 0.054 Uiso 1 1 calc R U . . .
C17 C 0.9290(3) 0.0612(2) 0.8357(2) 0.0399(6) Uani 1 1 d . . . . .
H17A H 0.920657 0.048680 0.760602 0.060 Uiso 1 1 calc R U . . .
H17B H 0.977890 0.012183 0.866037 0.060 Uiso 1 1 calc R U . . .
H17C H 0.993819 0.139292 0.872420 0.060 Uiso 1 1 calc R U . . .
C16 C 0.7718(4) 0.0549(2) 0.9648(2) 0.0414(6) Uani 1 1 d . . . . .
H16A H 0.837104 0.132690 1.002155 0.062 Uiso 1 1 calc R U . . .
H16B H 0.817865 0.005106 0.996156 0.062 Uiso 1 1 calc R U . . .
H16C H 0.665438 0.039346 0.970484 0.062 Uiso 1 1 calc R U . . .
C11 C 0.1801(3) 0.0654(3) 0.6420(2) 0.0433(6) Uani 1 1 d . . . . .
H11A H 0.191468 0.017697 0.690048 0.065 Uiso 1 1 calc R U . . .
H11B H 0.074188 0.033249 0.591141 0.065 Uiso 1 1 calc R U . . .
H11C H 0.196698 0.140195 0.682658 0.065 Uiso 1 1 calc R U . . .
C12 C 0.2817(4) 0.1447(2) 0.5056(2) 0.0525(8) Uani 1 1 d . . . . .
H12A H 0.279713 0.215573 0.542631 0.079 Uiso 1 1 calc R U . . .
H12B H 0.182528 0.104808 0.448500 0.079 Uiso 1 1 calc R U . . .
H12C H 0.369509 0.159477 0.476133 0.079 Uiso 1 1 calc R U . . .

loop_
_atom_site_aniso_label
_atom_site_aniso_U_11
_atom_site_aniso_U_22
_atom_site_aniso_U_33
_atom_site_aniso_U_23
_atom_site_aniso_U_13
_atom_site_aniso_U_12
Cu 0.01800(17) 0.02203(17) 0.02572(18) 0.00528(12) 0.00575(12) 0.00826(12)
F10 0.0350(7) 0.0317(7) 0.0308(7) 0.0040(5) 0.0013(5) 0.0140(5)
F12 0.0439(8) 0.0329(7) 0.0365(7) 0.0090(5) 0.0203(6) 0.0155(6)
F11 0.0495(8) 0.0253(6) 0.0413(8) 0.0115(5) 0.0158(6) 0.0227(6)
O1 0.0191(7) 0.0164(6) 0.0273(7) 0.0039(5) -0.0006(6) 0.0070(5)
O2 0.0227(7) 0.0242(7) 0.0258(7) 0.0051(5) 0.0065(6) 0.0087(5)
F2 0.0257(7) 0.0624(10) 0.0365(8) 0.0055(7) 0.0071(6) -0.0005(7)
O4 0.0219(7) 0.0252(7) 0.0292(7) 0.0045(6) 0.0068(6) 0.0116(6)
F4 0.0546(10) 0.0584(10) 0.0422(8) 0.0035(7) 0.0126(7) 0.0416(8)
O5 0.0238(7) 0.0229(7) 0.0294(7) 0.0066(6) 0.0078(6) 0.0078(6)
F6 0.0586(10) 0.0472(8) 0.0299(7) 0.0113(6) 0.0099(7) 0.0270(8)
O3 0.0195(7) 0.0250(7) 0.0307(7) 0.0082(6) 0.0070(6) 0.0098(5)
F8 0.0465(9) 0.0225(6) 0.0726(12) 0.0047(7) 0.0306(8) 0.0070(6)
F1 0.0320(8) 0.0442(8) 0.0654(11) 0.0301(8) 0.0120(7) 0.0040(6)
F3 0.0247(7) 0.0499(9) 0.0743(12) 0.0036(8) 0.0111(7) 0.0183(7)
F7 0.0494(10) 0.0368(8) 0.0557(10) 0.0054(7) 0.0320(8) -0.0016(7)
F9 0.0262(7) 0.0467(9) 0.0687(11) 0.0163(8) -0.0015(7) 0.0032(6)
F5 0.0599(11) 0.0331(8) 0.0590(11) -0.0071(7) 0.0338(9) -0.0016(7)
N1 0.0162(7) 0.0187(7) 0.0231(8) 0.0054(6) 0.0035(6) 0.0080(6)
C9 0.0196(9) 0.0191(9) 0.0258(9) 0.0065(7) 0.0041(7) 0.0094(7)
C7 0.0170(8) 0.0207(9) 0.0231(9) 0.0051(7) 0.0055(7) 0.0079(7)
C8 0.0178(9) 0.0164(8) 0.0264(9) 0.0041(7) 0.0046(7) 0.0069(7)
C5 0.0160(8) 0.0194(9) 0.0232(9) 0.0050(7) 0.0024(7) 0.0070(7)
C6 0.0168(9) 0.0191(9) 0.0251(9) 0.0050(7) 0.0060(7) 0.0066(7)
C21 0.0247(10) 0.0233(9) 0.0276(10) 0.0104(8) 0.0071(8) 0.0147(8)
C2 0.0192(9) 0.0215(9) 0.0249(9) 0.0046(7) 0.0030(7) 0.0062(7)
C20 0.0278(10) 0.0234(9) 0.0300(10) 0.0116(8) 0.0103(8) 0.0151(8)
C1 0.0168(9) 0.0209(9) 0.0242(9) 0.0058(7) 0.0023(7) 0.0073(7)
C4 0.0215(9) 0.0189(9) 0.0264(9) 0.0047(7) 0.0038(8) 0.0084(7)
C10 0.0176(9) 0.0223(9) 0.0331(11) 0.0057(8) 0.0002(8) 0.0052(7)
C22 0.0263(10) 0.0249(10) 0.0331(11) 0.0094(8) 0.0119(8) 0.0110(8)
C3 0.0210(9) 0.0190(9) 0.0281(10) 0.0047(7) 0.0030(8) 0.0066(7)
C26 0.0307(11) 0.0253(10) 0.0320(11) 0.0108(8) 0.0102(9) 0.0159(8)
C23 0.0237(10) 0.0228(9) 0.0322(11) 0.0124(8) 0.0090(8) 0.0117(8)
C19 0.0245(10) 0.0308(10) 0.0357(11) 0.0112(9) 0.0122(9) 0.0142(8)
C18 0.0223(10) 0.0250(9) 0.0318(10) 0.0132(8) 0.0075(8) 0.0113(8)
C27 0.0275(11) 0.0249(10) 0.0420(13) 0.0077(9) 0.0140(9) 0.0079(8)
C25 0.0337(12) 0.0300(10) 0.0333(11) 0.0084(9) 0.0136(9) 0.0163(9)
C14 0.0297(11) 0.0169(9) 0.0347(11) 0.0054(8) -0.0011(9) 0.0097(8)
C13 0.0229(10) 0.0313(11) 0.0413(13) -0.0058(9) -0.0028(9) 0.0090(9)
C24 0.0231(10) 0.0342(11) 0.0387(12) 0.0133(9) 0.0103(9) 0.0132(9)
C15 0.0371(12) 0.0192(10) 0.0431(13) 0.0051(9) -0.0025(10) 0.0111(9)
C17 0.0305(12) 0.0277(11) 0.0575(16) 0.0061(10) 0.0001(11) 0.0180(9)
C16 0.0576(16) 0.0250(10) 0.0351(13) 0.0105(9) -0.0006(11) 0.0158(11)
C11 0.0208(11) 0.0537(15) 0.0446(14) -0.0024(12) 0.0032(10) 0.0120(10)
C12 0.0477(16) 0.0345(13) 0.0434(15) 0.0157(11) -0.0207(12) -0.0055(11)

loop_
_atom_type_symbol
_atom_type_description
_atom_type_scat_dispersion_real
_atom_type_scat_dispersion_imag
_atom_type_scat_source
C C 0.0181 0.0091 'International Tables Vol C Tables 4.2.6.8 and 6.1.1.4'
H H 0.0000 0.0000 'International Tables Vol C Tables 4.2.6.8 and 6.1.1.4'
Cu Cu -1.9646 0.5888 'International Tables Vol C Tables 4.2.6.8 and 6.1.1.4'
F F 0.0727 0.0534 'International Tables Vol C Tables 4.2.6.8 and 6.1.1.4'
N N 0.0311 0.0180 'International Tables Vol C Tables 4.2.6.8 and 6.1.1.4'
O O 0.0492 0.0322 'International Tables Vol C Tables 4.2.6.8 and 6.1.1.4'

loop_
_exptl_crystal_face_index_h
_exptl_crystal_face_index_k
_exptl_crystal_face_index_l
_exptl_crystal_face_perp_dist
-5 -2 3 0.0745
-6 0 5 0.0715
5 -6 -3 0.0785
4 -1 -8 0.0613
3 -6 -5 0.0671
-2 7 4 0.0427
1 -5 -6 0.0595
0 6 4 0.0510
4 3 2 0.0705
4 5 -4 0.0917
6 -2 -1 0.0806
-1 8 -4 0.1045
-5 7 -1 0.0982
-4 4 6 0.0544
3 -2 -8 0.0556
-3 6 5 0.0452
1 -2 -8 0.0556
1 -8 4 0.0760
-1 -2 -7 0.0609
0 -5 -5 0.0613
-4 0 -3 0.0879
-3 -4 -1 0.0752

loop_
_geom_angle_atom_site_label_1
_geom_angle_atom_site_label_2
_geom_angle_atom_site_label_3
_geom_angle
_geom_angle_site_symmetry_1
_geom_angle_site_symmetry_3
_geom_angle_publ_flag
O2 Cu O5 91.52(7) . . ?
O2 Cu O3 87.74(7) . . ?
O2 Cu N1 94.19(6) . . ?
O4 Cu O2 169.13(7) . . ?
O4 Cu O5 85.69(7) . . ?
O4 Cu O3 91.11(7) . . ?
O4 Cu N1 96.57(6) . . ?
O5 Cu O3 159.00(6) . . ?
O5 Cu N1 96.73(6) . . ?
O3 Cu N1 104.25(6) . . ?
C8 O1 C5 119.50(15) . . ?
C21 O2 Cu 125.11(14) . . ?
C20 O4 Cu 126.01(15) . . ?
C23 O5 Cu 125.36(14) . . ?
C18 O3 Cu 125.27(14) . . ?
C7 N1 Cu 122.68(13) . . ?
C7 N1 C6 117.18(17) . . ?
C6 N1 Cu 120.09(13) . . ?
C7 C9 H9 119.7 2_767 . ?
C8 C9 H9 119.7 . . ?
C8 C9 C7 120.56(18) . 2_767 ?
N1 C7 C9 121.80(18) . 2_767 ?
N1 C7 C8 122.26(18) . . ?
C9 C7 C8 115.95(18) 2_767 . ?
O1 C8 C7 119.22(18) . . ?
C9 C8 O1 117.28(18) . . ?
C9 C8 C7 123.49(18) . . ?
O1 C5 C6 119.47(17) . . ?
O1 C5 C4 117.61(17) . . ?
C6 C5 C4 122.91(18) . . ?
N1 C6 C1 119.21(18) . . ?
C5 C6 N1 122.25(18) . . ?
C5 C6 C1 118.47(18) . . ?
O2 C21 C22 128.5(2) . . ?
O2 C21 C26 112.35(18) . . ?
C22 C21 C26 119.1(2) . . ?
C1 C2 C10 119.86(18) . . ?
C1 C2 C3 117.84(18) . . ?
C3 C2 C10 122.01(18) . . ?
O4 C20 C19 128.4(2) . . ?
O4 C20 C25 113.9(2) . . ?
C19 C20 C25 117.6(2) . . ?
C6 C1 H1 119.4 . . ?
C2 C1 C6 121.20(18) . . ?
C2 C1 H1 119.4 . . ?
C5 C4 C14 122.01(18) . . ?
C3 C4 C5 115.67(18) . . ?
C3 C4 C14 122.28(18) . . ?
C2 C10 C11 106.65(19) . . ?
C13 C10 C2 112.09(18) . . ?
C13 C10 C11 108.8(2) . . ?
C12 C10 C2 111.01(18) . . ?
C12 C10 C13 108.7(2) . . ?
C12 C10 C11 109.6(2) . . ?
C21 C22 H22 119.6 . . ?
C21 C22 C23 120.7(2) . . ?
C23 C22 H22 119.6 . . ?
C2 C3 H3 118.0 . . ?
C4 C3 C2 123.91(18) . . ?
C4 C3 H3 118.0 . . ?
F10 C26 F12 107.20(18) . . ?
F10 C26 F11 107.43(18) . . ?
F10 C26 C21 111.86(17) . . ?
F12 C26 C21 112.81(18) . . ?
F11 C26 F12 107.22(18) . . ?
F11 C26 C21 110.06(18) . . ?
O5 C23 C22 128.4(2) . . ?
O5 C23 C27 112.90(19) . . ?
C22 C23 C27 118.6(2) . . ?
C20 C19 H19 119.8 . . ?
C18 C19 C20 120.4(2) . . ?
C18 C19 H19 119.8 . . ?
O3 C18 C19 128.3(2) . . ?
O3 C18 C24 114.60(19) . . ?
C19 C18 C24 117.1(2) . . ?
F8 C27 F7 107.8(2) . . ?
F8 C27 F9 108.1(2) . . ?
F8 C27 C23 111.29(19) . . ?
F7 C27 F9 107.1(2) . . ?
F7 C27 C23 112.5(2) . . ?
F9 C27 C23 109.77(19) . . ?
F4 C25 F6 106.7(2) . . ?
F4 C25 C20 112.0(2) . . ?
F6 C25 C20 109.37(18) . . ?
F5 C25 F4 108.9(2) . . ?
F5 C25 F6 107.4(2) . . ?
F5 C25 C20 112.2(2) . . ?
C4 C14 C15 111.45(17) . . ?
C4 C14 C17 109.72(19) . . ?
C17 C14 C15 107.4(2) . . ?
C16 C14 C4 109.97(19) . . ?
C16 C14 C15 107.1(2) . . ?
C16 C14 C17 111.2(2) . . ?
C10 C13 H13A 109.5 . . ?
C10 C13 H13B 109.5 . . ?
C10 C13 H13C 109.5 . . ?
H13A C13 H13B 109.5 . . ?
H13A C13 H13C 109.5 . . ?
H13B C13 H13C 109.5 . . ?
F2 C24 F1 107.7(2) . . ?
F2 C24 F3 108.0(2) . . ?
F2 C24 C18 112.09(19) . . ?
F1 C24 C18 109.79(19) . . ?
F3 C24 F1 106.7(2) . . ?
F3 C24 C18 112.24(19) . . ?
C14 C15 H15A 109.5 . . ?
C14 C15 H15B 109.5 . . ?
C14 C15 H15C 109.5 . . ?
H15A C15 H15B 109.5 . . ?
H15A C15 H15C 109.5 . . ?
H15B C15 H15C 109.5 . . ?
C14 C17 H17A 109.5 . . ?
C14 C17 H17B 109.5 . . ?
C14 C17 H17C 109.5 . . ?
H17A C17 H17B 109.5 . . ?
H17A C17 H17C 109.5 . . ?
H17B C17 H17C 109.5 . . ?
C14 C16 H16A 109.5 . . ?
C14 C16 H16B 109.5 . . ?
C14 C16 H16C 109.5 . . ?
H16A C16 H16B 109.5 . . ?
H16A C16 H16C 109.5 . . ?
H16B C16 H16C 109.5 . . ?
C10 C11 H11A 109.5 . . ?
C10 C11 H11B 109.5 . . ?
C10 C11 H11C 109.5 . . ?
H11A C11 H11B 109.5 . . ?
H11A C11 H11C 109.5 . . ?
H11B C11 H11C 109.5 . . ?
C10 C12 H12A 109.5 . . ?
C10 C12 H12B 109.5 . . ?
C10 C12 H12C 109.5 . . ?
H12A C12 H12B 109.5 . . ?
H12A C12 H12C 109.5 . . ?
H12B C12 H12C 109.5 . . ?

loop_
_geom_bond_atom_site_label_1
_geom_bond_atom_site_label_2
_geom_bond_distance
_geom_bond_site_symmetry_2
_geom_bond_publ_flag
Cu O2 1.9470(15) . ?
Cu O4 1.9410(15) . ?
Cu O5 1.9608(15) . ?
Cu O3 1.9691(15) . ?
Cu N1 2.3349(16) . ?
F10 C26 1.334(3) . ?
F12 C26 1.340(3) . ?
F11 C26 1.334(3) . ?
O1 C8 1.359(2) . ?
O1 C5 1.378(2) . ?
O2 C21 1.262(3) . ?
F2 C24 1.320(3) . ?
O4 C20 1.255(3) . ?
F4 C25 1.329(3) . ?
O5 C23 1.251(3) . ?
F6 C25 1.333(3) . ?
O3 C18 1.259(3) . ?
F8 C27 1.315(3) . ?
F1 C24 1.329(3) . ?
F3 C24 1.326(3) . ?
F7 C27 1.327(3) . ?
F9 C27 1.327(3) . ?
F5 C25 1.313(3) . ?
N1 C7 1.321(3) . ?
N1 C6 1.399(2) . ?
C9 H9 0.9500 . ?
C9 C7 1.431(3) 2_767 ?
C9 C8 1.355(3) . ?
C7 C8 1.454(3) . ?
C5 C6 1.399(3) . ?
C5 C4 1.402(3) . ?
C6 C1 1.400(3) . ?
C21 C22 1.387(3) . ?
C21 C26 1.530(3) . ?
C2 C1 1.388(3) . ?
C2 C10 1.533(3) . ?
C2 C3 1.402(3) . ?
C20 C19 1.396(3) . ?
C20 C25 1.537(3) . ?
C1 H1 0.9500 . ?
C4 C3 1.395(3) . ?
C4 C14 1.536(3) . ?
C10 C13 1.530(3) . ?
C10 C11 1.534(3) . ?
C10 C12 1.526(3) . ?
C22 H22 0.9500 . ?
C22 C23 1.388(3) . ?
C3 H3 0.9500 . ?
C23 C27 1.540(3) . ?
C19 H19 0.9500 . ?
C19 C18 1.391(3) . ?
C18 C24 1.537(3) . ?
C14 C15 1.542(3) . ?
C14 C17 1.539(4) . ?
C14 C16 1.534(4) . ?
C13 H13A 0.9800 . ?
C13 H13B 0.9800 . ?
C13 H13C 0.9800 . ?
C15 H15A 0.9800 . ?
C15 H15B 0.9800 . ?
C15 H15C 0.9800 . ?
C17 H17A 0.9800 . ?
C17 H17B 0.9800 . ?
C17 H17C 0.9800 . ?
C16 H16A 0.9800 . ?
C16 H16B 0.9800 . ?
C16 H16C 0.9800 . ?
C11 H11A 0.9800 . ?
C11 H11B 0.9800 . ?
C11 H11C 0.9800 . ?
C12 H12A 0.9800 . ?
C12 H12B 0.9800 . ?
C12 H12C 0.9800 . ?

loop_
_geom_torsion_atom_site_label_1
_geom_torsion_atom_site_label_2
_geom_torsion_atom_site_label_3
_geom_torsion_atom_site_label_4
_geom_torsion
_geom_torsion_site_symmetry_1
_geom_torsion_site_symmetry_2
_geom_torsion_site_symmetry_3
_geom_torsion_site_symmetry_4
_geom_torsion_publ_flag
Cu O2 C21 C22 -6.9(3) . . . . ?
Cu O2 C21 C26 170.84(13) . . . . ?
Cu O4 C20 C19 4.4(3) . . . . ?
Cu O4 C20 C25 -177.77(13) . . . . ?
Cu O5 C23 C22 0.3(3) . . . . ?
Cu O5 C23 C27 -177.45(13) . . . . ?
Cu O3 C18 C19 -3.5(3) . . . . ?
Cu O3 C18 C24 177.61(13) . . . . ?
Cu N1 C7 C9 4.3(3) . . . 2_767 ?
Cu N1 C7 C8 -175.59(14) . . . . ?
Cu N1 C6 C5 176.53(15) . . . . ?
Cu N1 C6 C1 -6.7(2) . . . . ?
O1 C5 C6 N1 -2.0(3) . . . . ?
O1 C5 C6 C1 -178.83(18) . . . . ?
O1 C5 C4 C3 178.65(18) . . . . ?
O1 C5 C4 C14 0.9(3) . . . . ?
O2 C21 C22 C23 2.3(3) . . . . ?
O2 C21 C26 F10 54.3(2) . . . . ?
O2 C21 C26 F12 175.27(17) . . . . ?
O2 C21 C26 F11 -65.0(2) . . . . ?
O4 C20 C19 C18 2.0(4) . . . . ?
O4 C20 C25 F4 150.8(2) . . . . ?
O4 C20 C25 F6 -91.1(2) . . . . ?
O4 C20 C25 F5 27.9(3) . . . . ?
O5 C23 C27 F8 -45.3(3) . . . . ?
O5 C23 C27 F7 -166.49(19) . . . . ?
O5 C23 C27 F9 74.3(2) . . . . ?
O3 C18 C24 F2 -28.7(3) . . . . ?
O3 C18 C24 F1 91.0(2) . . . . ?
O3 C18 C24 F3 -150.5(2) . . . . ?
N1 C7 C8 O1 0.2(3) . . . . ?
N1 C7 C8 C9 179.52(19) . . . . ?
N1 C6 C1 C2 -177.05(19) . . . . ?
C9 C7 C8 O1 -179.69(17) 2_767 . . . ?
C9 C7 C8 C9 -0.4(3) 2_767 . . . ?
C7 N1 C6 C5 -0.9(3) . . . . ?
C7 N1 C6 C1 175.90(18) . . . . ?
C7 C9 C8 O1 179.73(18) 2_767 . . . ?
C7 C9 C8 C7 0.4(4) 2_767 . . . ?
C8 O1 C5 C6 4.0(3) . . . . ?
C8 O1 C5 C4 -175.06(18) . . . . ?
C5 O1 C8 C9 177.48(18) . . . . ?
C5 O1 C8 C7 -3.2(3) . . . . ?
C5 C6 C1 C2 -0.1(3) . . . . ?
C5 C4 C3 C2 0.6(3) . . . . ?
C5 C4 C14 C15 178.9(2) . . . . ?
C5 C4 C14 C17 -62.3(3) . . . . ?
C5 C4 C14 C16 60.3(3) . . . . ?
C6 N1 C7 C9 -178.32(18) . . . 2_767 ?
C6 N1 C7 C8 1.8(3) . . . . ?
C6 C5 C4 C3 -0.4(3) . . . . ?
C6 C5 C4 C14 -178.2(2) . . . . ?
C21 C22 C23 O5 1.4(4) . . . . ?
C21 C22 C23 C27 179.03(19) . . . . ?
C20 C19 C18 O3 -2.5(4) . . . . ?
C20 C19 C18 C24 176.40(19) . . . . ?
C1 C2 C10 C13 158.2(2) . . . . ?
C1 C2 C10 C11 -82.9(3) . . . . ?
C1 C2 C10 C12 36.4(3) . . . . ?
C1 C2 C3 C4 -0.5(3) . . . . ?
C4 C5 C6 N1 177.01(19) . . . . ?
C4 C5 C6 C1 0.2(3) . . . . ?
C10 C2 C1 C6 174.30(19) . . . . ?
C10 C2 C3 C4 -174.4(2) . . . . ?
C22 C21 C26 F10 -127.7(2) . . . . ?
C22 C21 C26 F12 -6.7(3) . . . . ?
C22 C21 C26 F11 113.0(2) . . . . ?
C22 C23 C27 F8 136.7(2) . . . . ?
C22 C23 C27 F7 15.5(3) . . . . ?
C22 C23 C27 F9 -103.7(2) . . . . ?
C3 C2 C1 C6 0.3(3) . . . . ?
C3 C2 C10 C13 -28.1(3) . . . . ?
C3 C2 C10 C11 90.8(3) . . . . ?
C3 C2 C10 C12 -149.8(3) . . . . ?
C3 C4 C14 C15 1.3(3) . . . . ?
C3 C4 C14 C17 120.1(2) . . . . ?
C3 C4 C14 C16 -117.4(2) . . . . ?
C26 C21 C22 C23 -175.34(18) . . . . ?
C19 C20 C25 F4 -31.2(3) . . . . ?
C19 C20 C25 F6 86.9(2) . . . . ?
C19 C20 C25 F5 -154.0(2) . . . . ?
C19 C18 C24 F2 152.3(2) . . . . ?
C19 C18 C24 F1 -88.1(2) . . . . ?
C19 C18 C24 F3 30.5(3) . . . . ?
C25 C20 C19 C18 -175.70(19) . . . . ?
C14 C4 C3 C2 178.4(2) . . . . ?

loop_
_exptl_oxdiff_crystal_face_indexfrac_h
_exptl_oxdiff_crystal_face_indexfrac_k
_exptl_oxdiff_crystal_face_indexfrac_l
_exptl_oxdiff_crystal_face_x
_exptl_oxdiff_crystal_face_y
_exptl_oxdiff_crystal_face_z
-5.1159 -2.2073 3.0397 0.1715 -0.9246 -0.3401
-5.5632 -0.2222 4.6805 0.4684 -0.8617 -0.1949
5.1934 -5.9236 -2.6935 -0.6190 0.5847 -0.5244
4.1022 -1.4494 -7.5562 -0.8948 0.4261 0.1331
3.0476 -5.8381 -5.1811 -0.9018 0.1169 -0.4161
-1.5118 6.5242 4.1243 0.8358 0.1569 0.5262
1.3339 -4.8522 -6.0018 -0.9441 -0.1765 -0.2785
0.2178 5.6906 4.0522 0.7888 0.4303 0.4390
3.7452 3.0049 1.9418 0.4173 0.8782 0.2336
3.7780 4.6441 -4.0245 -0.1428 0.7590 0.6352
5.9862 -1.7291 -1.0398 -0.1808 0.9720 -0.1504
-1.1439 7.9522 -4.3011 -0.0062 0.0070 1.0000
-4.8519 6.8182 -0.5273 0.3193 -0.5899 0.7417
-4.4578 4.2120 5.9539 0.8810 -0.4197 0.2183
2.6325 -1.7327 -8.1231 -0.9835 0.1282 0.1277
-3.0579 5.6409 5.4013 0.9142 -0.1203 0.3870
0.8829 -1.7009 -7.9643 -0.9750 -0.1820 0.1277
1.1993 -7.9462 4.3152 0.0085 0.0038 -1.0000
-0.8837 -2.0120 -6.8083 -0.8771 -0.4774 0.0534
-0.4382 -4.6300 -5.0933 -0.8416 -0.4573 -0.2875
-4.2361 -0.3809 -3.4270 -0.4273 -0.8987 0.0990
-3.4190 -3.9867 -1.2821 -0.4012 -0.8413 -0.3624
